data_4024948
loop_
_publ_author_name
'G\'erald Enderlin'
'Claude Taillefumier'
'Claude Didierjean'
'Yves Chapleur'

_publ_contact_author 'DIDIERJEAN, Claude'
_publ_contact_author_email claude.didierjean@lcm3b.uhp-nancy.fr
_publ_section_title
;
An Efficient Route to Acyclic C-Nucleosides and Fused-Ring Analogues of
Uridine fromexo-Glycals
;
_journal_name_full 'Journal of Organic Chemistry'
_journal_page_first 8388
_journal_page_last 8391
_journal_paper_doi 10.1021/jo901604w
_journal_volume 74
_journal_year 2009
_chemical_absolute_configuration syn
_chemical_compound_source 'synthesis as described'
_chemical_formula_moiety 'C11 H14 N2 O5'
_chemical_formula_sum 'C11 H14 N2 O5'
_chemical_formula_weight 254.24
_chemical_name_systematic
;
 ?
;
_space_group_IT_number 4
_symmetry_cell_setting monoclinic
_symmetry_Int_Tables_number 4
_symmetry_space_group_name_Hall 'P 2yb'
_symmetry_space_group_name_H-M 'P 1 21 1'
_atom_sites_solution_hydrogens geom
_atom_sites_solution_primary direct
_atom_sites_solution_secondary difmap
_audit_creation_date 2008-07-22T07:19:43-00:00
_audit_creation_method 'WinGX routine CIF_UPDATE'
_cell_angle_alpha 90
_cell_angle_beta 91.705(3)
_cell_angle_gamma 90
_cell_formula_units_Z 2
_cell_length_a 7.1811(4)
_cell_length_b 5.3996(3)
_cell_length_c 15.6994(10)
_cell_measurement_reflns_used 9951
_cell_measurement_temperature 293(2)
_cell_measurement_theta_max 27.84
_cell_measurement_theta_min 3.09
_cell_measurement_wavelength 0.71073
_cell_volume 608.48(6)
_computing_molecular_graphics 'Ortep-3 for Windows (Farrugia, 1997)'
_computing_publication_material 'WinGX publication routines (Farrugia, 1999)'
_computing_structure_refinement 'SHELXL-97 (Sheldrick, 1997)'
_computing_structure_solution 'SHELXS-86 (Sheldrick, 1986)'
_diffrn_ambient_temperature 293(2)
_diffrn_measured_fraction_theta_full 0.994
_diffrn_measured_fraction_theta_max 0.994
_diffrn_radiation_monochromator graphite
_diffrn_radiation_probe x-ray
_diffrn_radiation_type MoK\a
_diffrn_radiation_wavelength 0.71073
_diffrn_reflns_av_R_equivalents 0.058
_diffrn_reflns_av_unetI/netI 0.0232
_diffrn_reflns_limit_h_max 9
_diffrn_reflns_limit_h_min -9
_diffrn_reflns_limit_k_max 7
_diffrn_reflns_limit_k_min -7
_diffrn_reflns_limit_l_max 20
_diffrn_reflns_limit_l_min -20
_diffrn_reflns_number 9951
_diffrn_reflns_theta_full 27.84
_diffrn_reflns_theta_max 27.84
_diffrn_reflns_theta_min 3.09
_exptl_absorpt_coefficient_mu 0.111
_exptl_absorpt_correction_type none
_exptl_crystal_colour colorless
_exptl_crystal_density_diffrn 1.388
_exptl_crystal_density_method 'not measured'
_exptl_crystal_description prism
_exptl_crystal_F_000 268
_exptl_crystal_size_max 0.3
_exptl_crystal_size_mid 0.2
_exptl_crystal_size_min 0.2
_refine_diff_density_max 0.21
_refine_diff_density_min -0.193
_refine_diff_density_rms 0.048
_refine_ls_extinction_method none
_refine_ls_goodness_of_fit_ref 1.078
_refine_ls_hydrogen_treatment mixed
_refine_ls_matrix_type full
_refine_ls_number_parameters 166
_refine_ls_number_reflns 1589
_refine_ls_number_restraints 1
_refine_ls_restrained_S_all 1.078
_refine_ls_R_factor_all 0.0445
_refine_ls_R_factor_gt 0.0365
_refine_ls_shift/su_max 0
_refine_ls_shift/su_mean 0
_refine_ls_structure_factor_coef Fsqd
_refine_ls_weighting_details 'calc w=1/[\s^2^(Fo^2^)+(0.0606P)^2^+0.0488P] where P=(Fo^2^+2Fc^2^)/3'
_refine_ls_weighting_scheme calc
_refine_ls_wR_factor_gt 0.0945
_refine_ls_wR_factor_ref 0.1
_reflns_number_gt 1364
_reflns_number_total 1589
_reflns_threshold_expression >2sigma(I)
_cod_data_source_file jo901604w_si_003.cif
_cod_data_source_block enderlin
_cod_database_code 4024948

loop_
_symmetry_equiv_pos_as_xyz
'x, y, z'
'-x, y+1/2, -z'

loop_
_atom_site_label
_atom_site_type_symbol
_atom_site_fract_x
_atom_site_fract_y
_atom_site_fract_z
_atom_site_U_iso_or_equiv
_atom_site_adp_type
_atom_site_occupancy
_atom_site_symmetry_multiplicity
_atom_site_calc_flag
_atom_site_refinement_flags
_atom_site_disorder_assembly
_atom_site_disorder_group
O1 O 0.2464(2) 0.4924(3) 0.70272(9) 0.0410(4) Uani 1 1 d . . .
O2 O 0.2374(3) 0.1062(4) 0.64584(10) 0.0532(5) Uani 1 1 d . . .
O3 O 0.1378(2) 0.0907(4) 0.93058(10) 0.0520(5) Uani 1 1 d . . .
H3 H 0.193(4) 0.014(7) 0.9727(17) 0.068 Uiso 1 1 d . . .
O4 O 0.6637(2) 0.3852(4) 0.93812(10) 0.0552(5) Uani 1 1 d . . .
O5 O 0.8735(2) -0.2708(4) 0.78568(14) 0.0666(6) Uani 1 1 d . . .
N1 N 0.4723(2) 0.2176(4) 0.83573(10) 0.0348(4) Uani 1 1 d . . .
N2 N 0.7677(2) 0.0603(4) 0.85906(11) 0.0418(4) Uani 1 1 d . . .
H2 H 0.8736 0.0665 0.886 0.05 Uiso 1 1 calc R . .
C1 C 0.0015(4) 0.3981(7) 0.59926(17) 0.0699(9) Uani 1 1 d . . .
H1A H -0.0251 0.3091 0.5474 0.105 Uiso 1 1 calc R . .
H1B H -0.0225 0.5713 0.5903 0.105 Uiso 1 1 calc R . .
H1C H -0.0765 0.3372 0.6432 0.105 Uiso 1 1 calc R . .
C2 C 0.2050(3) 0.3615(5) 0.62595(13) 0.0468(5) Uani 1 1 d . . .
C3 C 0.3387(5) 0.4477(8) 0.55997(17) 0.0776(10) Uani 1 1 d . . .
H3A H 0.3128 0.3624 0.5073 0.116 Uiso 1 1 calc R . .
H3B H 0.4641 0.4127 0.5793 0.116 Uiso 1 1 calc R . .
H3C H 0.3244 0.6227 0.5513 0.116 Uiso 1 1 calc R . .
C4 C 0.1909(3) 0.3358(4) 0.77009(12) 0.0344(4) Uani 1 1 d . . .
H4 H 0.0577 0.3492 0.7812 0.041 Uiso 1 1 calc R . .
C5 C 0.3137(3) 0.3844(4) 0.84955(11) 0.0351(4) Uani 1 1 d . . .
H5 H 0.3568 0.5567 0.8493 0.042 Uiso 1 1 calc R . .
C6 C 0.2174(3) 0.3322(5) 0.93176(14) 0.0450(5) Uani 1 1 d . . .
H6A H 0.3066 0.3456 0.9792 0.054 Uiso 1 1 calc R . .
H6B H 0.1203 0.4542 0.9398 0.054 Uiso 1 1 calc R . .
C7 C 0.6382(3) 0.2305(4) 0.88156(13) 0.0383(5) Uani 1 1 d . . .
C8 C 0.7464(3) -0.1238(5) 0.79664(14) 0.0441(5) Uani 1 1 d . . .
C9 C 0.5701(3) -0.1196(5) 0.75063(14) 0.0424(5) Uani 1 1 d . . .
H9 H 0.5462 -0.2305 0.7063 0.051 Uiso 1 1 calc R . .
C10 C 0.4410(3) 0.0456(4) 0.77228(12) 0.0332(4) Uani 1 1 d . . .
C11 C 0.2441(3) 0.0814(4) 0.73602(12) 0.0361(4) Uani 1 1 d . . .
H11 H 0.1596 -0.0483 0.7552 0.043 Uiso 1 1 calc R . .

loop_
_atom_site_aniso_label
_atom_site_aniso_U_11
_atom_site_aniso_U_22
_atom_site_aniso_U_33
_atom_site_aniso_U_23
_atom_site_aniso_U_13
_atom_site_aniso_U_12
O1 0.0518(9) 0.0319(8) 0.0388(7) 0.0019(6) -0.0036(6) -0.0017(7)
O2 0.0732(11) 0.0432(10) 0.0422(8) -0.0101(8) -0.0130(7) 0.0081(9)
O3 0.0378(8) 0.0675(12) 0.0499(9) 0.0199(9) -0.0101(6) -0.0063(9)
O4 0.0493(8) 0.0611(12) 0.0542(8) -0.0164(9) -0.0161(7) 0.0000(9)
O5 0.0400(9) 0.0569(12) 0.1028(14) -0.0120(12) 0.0027(9) 0.0154(9)
N1 0.0313(7) 0.0344(9) 0.0385(8) -0.0052(7) -0.0046(6) 0.0009(7)
N2 0.0276(7) 0.0480(12) 0.0493(9) 0.0016(9) -0.0045(6) -0.0001(8)
C1 0.0702(16) 0.080(2) 0.0579(14) -0.0046(16) -0.0252(12) 0.0142(17)
C2 0.0558(12) 0.0457(13) 0.0385(10) -0.0024(11) -0.0062(8) 0.0022(12)
C3 0.091(2) 0.091(3) 0.0508(14) -0.0029(16) 0.0128(13) -0.008(2)
C4 0.0333(9) 0.0318(11) 0.0380(9) 0.0022(9) -0.0021(7) 0.0024(8)
C5 0.0366(9) 0.0295(10) 0.0390(9) -0.0029(9) -0.0013(7) 0.0023(9)
C6 0.0408(10) 0.0537(15) 0.0406(10) -0.0033(11) 0.0017(8) 0.0066(11)
C7 0.0331(9) 0.0408(12) 0.0408(10) 0.0015(10) -0.0029(8) -0.0034(9)
C8 0.0320(9) 0.0390(13) 0.0616(12) 0.0007(11) 0.0065(8) 0.0010(10)
C9 0.0365(10) 0.0380(12) 0.0527(11) -0.0104(11) 0.0007(8) -0.0002(10)
C10 0.0331(9) 0.0280(10) 0.0384(9) -0.0013(8) 0.0000(7) -0.0036(8)
C11 0.0351(9) 0.0310(10) 0.0417(10) -0.0020(9) -0.0060(7) -0.0023(9)

loop_
_atom_type_symbol
_atom_type_description
_atom_type_scat_dispersion_real
_atom_type_scat_dispersion_imag
_atom_type_scat_source
C C 0.0033 0 'International Tables Vol C Tables 4.2.6.8 and 6.1.1.4'
H H 0 0 'International Tables Vol C Tables 4.2.6.8 and 6.1.1.4'
O O 0.0106 0 'International Tables Vol C Tables 4.2.6.8 and 6.1.1.4'
N N 0.0061 0 'International Tables Vol C Tables 4.2.6.8 and 6.1.1.4'

loop_
_geom_angle_atom_site_label_1
_geom_angle_atom_site_label_2
_geom_angle_atom_site_label_3
_geom_angle
_geom_angle_site_symmetry_1
_geom_angle_site_symmetry_3
_geom_angle_publ_flag
C4 O1 C2 106.22(17) . . ?
C11 O2 C2 107.98(17) . . ?
C7 N1 C10 122.23(18) . . ?
C7 N1 C5 123.62(17) . . ?
C10 N1 C5 114.16(15) . . ?
C7 N2 C8 126.81(16) . . ?
O1 C2 O2 105.40(16) . . ?
O1 C2 C3 108.0(2) . . ?
O2 C2 C3 110.2(3) . . ?
O1 C2 C1 110.1(2) . . ?
O2 C2 C1 109.5(2) . . ?
C3 C2 C1 113.4(2) . . ?
O1 C4 C11 101.31(14) . . ?
O1 C4 C5 109.71(16) . . ?
C11 C4 C5 107.22(16) . . ?
N1 C5 C6 112.81(18) . . ?
N1 C5 C4 101.79(16) . . ?
C6 C5 C4 113.45(17) . . ?
O3 C6 C5 110.74(19) . . ?
O4 C7 N2 123.91(18) . . ?
O4 C7 N1 121.4(2) . . ?
N2 C7 N1 114.71(19) . . ?
O5 C8 N2 119.4(2) . . ?
O5 C8 C9 126.0(2) . . ?
N2 C8 C9 114.57(19) . . ?
C10 C9 C8 119.3(2) . . ?
C9 C10 N1 122.33(18) . . ?
C9 C10 C11 129.29(19) . . ?
N1 C10 C11 108.38(17) . . ?
O2 C11 C10 112.85(17) . . ?
O2 C11 C4 105.22(18) . . ?
C10 C11 C4 102.88(16) . . ?

loop_
_geom_bond_atom_site_label_1
_geom_bond_atom_site_label_2
_geom_bond_distance
_geom_bond_site_symmetry_2
_geom_bond_publ_flag
O1 C4 1.421(2) . ?
O1 C2 1.421(3) . ?
O2 C11 1.422(3) . ?
O2 C2 1.431(3) . ?
O3 C6 1.424(4) . ?
O4 C7 1.229(3) . ?
O5 C8 1.226(3) . ?
N1 C7 1.375(2) . ?
N1 C10 1.375(3) . ?
N1 C5 1.473(3) . ?
N2 C7 1.361(3) . ?
N2 C8 1.401(3) . ?
C1 C2 1.522(3) . ?
C2 C3 1.507(4) . ?
C4 C11 1.527(3) . ?
C4 C5 1.529(3) . ?
C5 C6 1.509(3) . ?
C8 C9 1.439(3) . ?
C9 C10 1.338(3) . ?
C10 C11 1.521(3) . ?

loop_
_cod_related_entry_id
_cod_related_entry_database
_cod_related_entry_code
1 ChemSpider 30659062
